data_1546012
loop_
_publ_author_name
'Cavallo, Gabriella'
'Murray, Jane S.'
'Politzer, Peter'
'Pilati, Tullio'
'Ursini, Maurizio'
'Resnati, Giuseppe'

_publ_section_title
;
 Halogen bonding in hypervalent iodine and bromine derivatives: halonium
 salts
;
_journal_coeditor_code LC5079
_journal_issue 4
_journal_name_full IUCrJ
_journal_page_first
;
;
_journal_paper_doi 10.1107/S2052252517004262
_journal_volume 4
_journal_year 2017
_chemical_formula_moiety '(C12 H10 I 1+, Cl O4 1-'
_chemical_formula_sum 'C12 H10 Cl I O4'
_chemical_formula_weight 380.55
_chemical_name_systematic
; 
 ? 
;
_space_group_IT_number 14
_symmetry_cell_setting monoclinic
_symmetry_space_group_name_Hall '-P 2ybc'
_symmetry_space_group_name_H-M 'P 1 21/c 1'
_atom_sites_solution_hydrogens geom
_atom_sites_solution_primary direct
_atom_sites_solution_secondary difmap
_audit_creation_method SHELXL-97
_cell_angle_alpha 90.00
_cell_angle_beta 103.500(8)
_cell_angle_gamma 90.00
_cell_formula_units_Z 8
_cell_length_a 12.2320(12)
_cell_length_b 12.7073(15)
_cell_length_c 17.150(2)
_cell_measurement_reflns_used 9287
_cell_measurement_temperature 103(2)
_cell_measurement_theta_max 42.54
_cell_measurement_theta_min 2.82
_cell_volume 2592.1(5)
_computing_cell_refinement 'Bruker SAINT'
_computing_data_collection 'Bruker APEX2'
_computing_data_reduction 'Bruker SAINT'
_computing_molecular_graphics
;
ORTEP-3 (Farrugia, L.J. (1997) Jour. Appl. Cryst. 30, 565)
Mercury (Macrae, C. F., Edgington, P. R., McCabe, P., Pidcock, E., 
Shields, G. P., Taylor, R., Towler, M. & van de Streek, J. (2006). 
J. Appl. Cryst. 39, 453-457
;
_computing_publication_material SHELXTL
_computing_structure_refinement 'SHELXL (Sheldrick, G. M. (2008). Acta Cryst. A64, 112-122)'
_computing_structure_solution
;
SIR2002 (Burla, M. C., Camalli, M., Carrozzini, B., Cascarano, G. L., 
Giacovazzo, C., Polidori, G. & Spagna, R. (2003). 
J. Appl. Cryst. 36, 1103.)
;
_diffrn_ambient_temperature 103(2)
_diffrn_measured_fraction_theta_full 0.999
_diffrn_measured_fraction_theta_max 0.973
_diffrn_measurement_device_type 'Bruker APEX-II CCD'
_diffrn_measurement_method '\f and \w scans'
_diffrn_radiation_monochromator graphite
_diffrn_radiation_source 'fine-focus sealed tube'
_diffrn_radiation_type MoK\a
_diffrn_radiation_wavelength 0.71073
_diffrn_reflns_av_R_equivalents 0.0326
_diffrn_reflns_av_sigmaI/netI 0.0203
_diffrn_reflns_limit_h_max 22
_diffrn_reflns_limit_h_min -20
_diffrn_reflns_limit_k_max 24
_diffrn_reflns_limit_k_min -24
_diffrn_reflns_limit_l_max 32
_diffrn_reflns_limit_l_min -32
_diffrn_reflns_number 162962
_diffrn_reflns_theta_full 40.00
_diffrn_reflns_theta_max 43.11
_diffrn_reflns_theta_min 2.64
_diffrn_standards_decay_% 0.00
_exptl_absorpt_coefficient_mu 2.680
_exptl_absorpt_correction_T_max 0.5159
_exptl_absorpt_correction_T_min 0.4204
_exptl_absorpt_correction_type multi-scan
_exptl_absorpt_process_details 'Bruker (2001). SADABS. Bruker AXS Inc., Madison, Wisconsin, USA.'
_exptl_crystal_colour colourless
_exptl_crystal_density_diffrn 1.950
_exptl_crystal_density_method 'not measured'
_exptl_crystal_description needle
_exptl_crystal_F_000 1472
_exptl_crystal_size_max 0.43
_exptl_crystal_size_mid 0.16
_exptl_crystal_size_min 0.08
_refine_diff_density_max 2.094
_refine_diff_density_min -1.329
_refine_diff_density_rms 0.116
_refine_ls_extinction_method none
_refine_ls_goodness_of_fit_ref 1.064
_refine_ls_hydrogen_treatment refall
_refine_ls_matrix_type full
_refine_ls_number_parameters 405
_refine_ls_number_reflns 18783
_refine_ls_number_restraints 190
_refine_ls_restrained_S_all 1.064
_refine_ls_R_factor_all 0.0359
_refine_ls_R_factor_gt 0.0227
_refine_ls_shift/su_max 0.003
_refine_ls_shift/su_mean 0.000
_refine_ls_structure_factor_coef Fsqd
_refine_ls_weighting_details 'w=1/[\s^2^(Fo^2^)+(0.0202P)^2^+1.2924P] where P=(Fo^2^+2Fc^2^)/3'
_refine_ls_weighting_scheme calc
_refine_ls_wR_factor_gt 0.0483
_refine_ls_wR_factor_ref 0.0538
_reflns_number_gt 15302
_reflns_number_total 18783
_reflns_threshold_expression I>2\s(I)
_cod_data_source_file lc5079.cif
_cod_data_source_block gc131
_cod_original_sg_symbol_H-M 'P 21/c'
_cod_database_code 1546012

loop_
_symmetry_equiv_pos_as_xyz
'x, y, z'
'-x, y+1/2, -z+1/2'
'-x, -y, -z'
'x, -y-1/2, z-1/2'

loop_
_atom_site_label
_atom_site_type_symbol
_atom_site_fract_x
_atom_site_fract_y
_atom_site_fract_z
_atom_site_U_iso_or_equiv
_atom_site_adp_type
_atom_site_occupancy
_atom_site_site_symmetry_order
_atom_site_calc_flag
_atom_site_refinement_flags_posn
I1 I 0.09002(2) 0.60093(2) 0.40244(2) 0.01389(1) Uani 1 1 d .
C1 C 0.19416(8) 0.60174(8) 0.31989(6) 0.01409(14) Uani 1 1 d .
C2 C 0.28229(9) 0.53010(8) 0.33213(6) 0.01587(15) Uani 1 1 d D
H2 H 0.2939(15) 0.4823(12) 0.3744(9) 0.024(4) Uiso 1 1 d D
C3 C 0.34984(9) 0.52858(9) 0.27676(7) 0.01814(17) Uani 1 1 d D
H3 H 0.4106(12) 0.4818(12) 0.2854(10) 0.021(4) Uiso 1 1 d D
C4 C 0.32994(10) 0.59905(9) 0.21326(7) 0.02092(19) Uani 1 1 d D
H4 H 0.3761(15) 0.5997(14) 0.1756(10) 0.027(5) Uiso 1 1 d D
C5 C 0.24047(10) 0.66982(10) 0.20233(7) 0.02166(19) Uani 1 1 d D
H5 H 0.2262(16) 0.7170(13) 0.1592(9) 0.032(5) Uiso 1 1 d D
C6 C 0.17031(9) 0.67095(9) 0.25569(7) 0.01810(17) Uani 1 1 d D
H6 H 0.1096(12) 0.7195(12) 0.2480(10) 0.023(4) Uiso 1 1 d D
C7 C 0.05677(9) 0.76292(8) 0.39835(6) 0.01507(15) Uani 1 1 d .
C8 C 0.13270(10) 0.83041(9) 0.44668(7) 0.01967(18) Uani 1 1 d D
H8 H 0.1980(12) 0.8048(14) 0.4811(10) 0.028(5) Uiso 1 1 d D
C9 C 0.10444(11) 0.93663(10) 0.44485(8) 0.0245(2) Uani 1 1 d D
H9 H 0.1560(14) 0.9843(13) 0.4774(10) 0.028(5) Uiso 1 1 d D
C10 C 0.00441(11) 0.97295(9) 0.39589(8) 0.0236(2) Uani 1 1 d D
H10 H -0.0150(16) 1.0459(10) 0.3954(11) 0.030(5) Uiso 1 1 d D
C11 C -0.06910(11) 0.90336(10) 0.34808(9) 0.0249(2) Uani 1 1 d D
H11 H -0.1374(12) 0.9281(15) 0.3154(10) 0.033(5) Uiso 1 1 d D
C12 C -0.04398(10) 0.79639(9) 0.34918(8) 0.02159(19) Uani 1 1 d D
H12 H -0.0910(15) 0.7469(13) 0.3185(11) 0.033(5) Uiso 1 1 d D
I2 I 0.38164(2) 0.38947(2) 0.57425(2) 0.01454(1) Uani 1 1 d .
C13 C 0.30905(9) 0.39126(8) 0.67512(6) 0.01543(15) Uani 1 1 d .
C14 C 0.22917(9) 0.46840(9) 0.67675(7) 0.01737(16) Uani 1 1 d D
H14 H 0.2126(15) 0.5180(12) 0.6357(9) 0.025(4) Uiso 1 1 d D
C15 C 0.17914(10) 0.46915(9) 0.74200(7) 0.02036(18) Uani 1 1 d D
H15 H 0.1252(13) 0.5211(12) 0.7446(11) 0.025(4) Uiso 1 1 d D
C16 C 0.20889(11) 0.39402(10) 0.80250(7) 0.0224(2) Uani 1 1 d D
H16 H 0.1749(16) 0.3919(13) 0.8467(9) 0.025(5) Uiso 1 1 d D
C17 C 0.28945(11) 0.31817(10) 0.79906(7) 0.0225(2) Uani 1 1 d D
H17 H 0.3100(15) 0.2683(13) 0.8393(9) 0.030(5) Uiso 1 1 d D
C18 C 0.34197(10) 0.31656(9) 0.73494(7) 0.01968(18) Uani 1 1 d D
H18 H 0.3984(13) 0.2670(12) 0.7329(11) 0.025(4) Uiso 1 1 d D
C19 C 0.43651(9) 0.23323(8) 0.58656(6) 0.01524(15) Uani 1 1 d .
C20 C 0.36265(10) 0.15387(9) 0.55284(8) 0.02152(19) Uani 1 1 d D
H20 H 0.2910(12) 0.1689(16) 0.5245(11) 0.035(5) Uiso 1 1 d D
C21 C 0.40305(12) 0.05136(10) 0.56103(9) 0.0271(2) Uani 1 1 d D
H21 H 0.3537(14) -0.0060(12) 0.5386(11) 0.029(5) Uiso 1 1 d D
C22 C 0.51310(12) 0.03031(9) 0.60221(8) 0.0244(2) Uani 1 1 d D
H22 H 0.5403(15) -0.0407(10) 0.6084(11) 0.027(5) Uiso 1 1 d D
C23 C 0.58461(11) 0.11143(10) 0.63479(9) 0.0250(2) Uani 1 1 d D
H23 H 0.6590(12) 0.0972(15) 0.6635(12) 0.037(6) Uiso 1 1 d D
C24 C 0.54694(10) 0.21531(9) 0.62685(8) 0.02128(19) Uani 1 1 d D
H24 H 0.5916(14) 0.2721(12) 0.6455(11) 0.033(5) Uiso 1 1 d D
Cl1 Cl 0.06067(2) 0.32196(2) 0.43277(2) 0.01472(4) Uani 1 1 d .
O1 O 0.12334(11) 0.36877(8) 0.38014(7) 0.0324(2) Uani 1 1 d .
O2 O 0.08355(8) 0.38147(7) 0.50714(6) 0.02305(16) Uani 1 1 d .
O3 O 0.09490(10) 0.21500(7) 0.44883(7) 0.0299(2) Uani 1 1 d .
O4 O -0.05744(9) 0.32702(10) 0.39747(7) 0.0355(2) Uani 1 1 d .
Cl2 Cl 0.43027(2) 0.67711(2) 0.58345(2) 0.01637(4) Uani 1 1 d .
O5 O 0.33653(10) 0.61905(9) 0.53731(9) 0.0442(3) Uani 1 1 d .
O6 O 0.53451(8) 0.63961(8) 0.56760(6) 0.02746(19) Uani 1 1 d .
O7 O 0.43551(10) 0.66036(10) 0.66771(7) 0.0347(2) Uani 1 1 d .
O8 O 0.41558(9) 0.78677(7) 0.56462(6) 0.02570(18) Uani 1 1 d .

loop_
_atom_site_aniso_label
_atom_site_aniso_U_11
_atom_site_aniso_U_22
_atom_site_aniso_U_33
_atom_site_aniso_U_23
_atom_site_aniso_U_13
_atom_site_aniso_U_12
I1 0.01299(2) 0.01339(2) 0.01580(3) 0.00098(2) 0.00440(2) -0.00028(2)
C1 0.0127(3) 0.0145(3) 0.0152(4) 0.0011(3) 0.0035(3) 0.0001(3)
C2 0.0144(4) 0.0150(4) 0.0180(4) 0.0020(3) 0.0033(3) 0.0010(3)
C3 0.0160(4) 0.0177(4) 0.0214(4) -0.0005(3) 0.0059(3) 0.0020(3)
C4 0.0217(5) 0.0230(5) 0.0203(5) 0.0014(4) 0.0093(4) 0.0014(4)
C5 0.0235(5) 0.0233(5) 0.0199(5) 0.0059(4) 0.0086(4) 0.0031(4)
C6 0.0180(4) 0.0191(4) 0.0176(4) 0.0043(3) 0.0049(3) 0.0029(3)
C7 0.0156(4) 0.0137(3) 0.0161(4) -0.0002(3) 0.0042(3) -0.0001(3)
C8 0.0180(4) 0.0179(4) 0.0215(5) -0.0014(3) 0.0013(3) -0.0018(3)
C9 0.0257(5) 0.0174(4) 0.0291(6) -0.0033(4) 0.0036(4) -0.0038(4)
C10 0.0267(5) 0.0152(4) 0.0300(6) 0.0017(4) 0.0089(4) 0.0011(4)
C11 0.0228(5) 0.0197(5) 0.0297(6) 0.0026(4) 0.0009(4) 0.0048(4)
C12 0.0178(4) 0.0180(4) 0.0257(5) -0.0016(4) -0.0015(4) 0.0021(3)
I2 0.01400(3) 0.01313(2) 0.01676(3) 0.00152(2) 0.00411(2) 0.00199(2)
C13 0.0140(4) 0.0163(4) 0.0158(4) -0.0008(3) 0.0031(3) 0.0001(3)
C14 0.0159(4) 0.0175(4) 0.0184(4) -0.0024(3) 0.0035(3) 0.0008(3)
C15 0.0177(4) 0.0224(5) 0.0217(5) -0.0059(4) 0.0060(4) -0.0013(3)
C16 0.0216(5) 0.0270(5) 0.0198(5) -0.0045(4) 0.0072(4) -0.0044(4)
C17 0.0239(5) 0.0265(5) 0.0172(4) 0.0027(4) 0.0049(4) -0.0011(4)
C18 0.0192(4) 0.0214(4) 0.0181(4) 0.0027(3) 0.0035(3) 0.0030(3)
C19 0.0158(4) 0.0129(3) 0.0171(4) 0.0010(3) 0.0039(3) 0.0013(3)
C20 0.0188(5) 0.0163(4) 0.0275(5) -0.0001(4) 0.0014(4) -0.0019(3)
C21 0.0286(6) 0.0148(4) 0.0365(7) -0.0004(4) 0.0046(5) -0.0023(4)
C22 0.0297(6) 0.0148(4) 0.0296(6) 0.0038(4) 0.0087(5) 0.0042(4)
C23 0.0224(5) 0.0204(5) 0.0297(6) 0.0023(4) 0.0009(4) 0.0072(4)
C24 0.0173(4) 0.0173(4) 0.0264(5) -0.0012(4) -0.0007(4) 0.0030(3)
Cl1 0.01535(9) 0.01221(8) 0.01709(9) -0.00096(7) 0.00479(7) -0.00070(7)
O1 0.0503(7) 0.0232(4) 0.0335(5) -0.0011(4) 0.0295(5) -0.0053(4)
O2 0.0258(4) 0.0249(4) 0.0201(4) -0.0078(3) 0.0086(3) -0.0068(3)
O3 0.0398(5) 0.0148(3) 0.0381(5) 0.0035(3) 0.0151(4) 0.0084(3)
O4 0.0188(4) 0.0397(6) 0.0411(6) -0.0055(5) -0.0070(4) 0.0011(4)
Cl2 0.01518(9) 0.01202(8) 0.02113(10) 0.00049(7) 0.00262(7) 0.00137(7)
O5 0.0295(5) 0.0255(5) 0.0625(8) -0.0072(5) -0.0198(5) -0.0006(4)
O6 0.0267(4) 0.0310(5) 0.0285(4) 0.0082(4) 0.0143(4) 0.0132(4)
O7 0.0410(6) 0.0403(6) 0.0275(5) 0.0122(4) 0.0175(4) 0.0149(5)
O8 0.0367(5) 0.0119(3) 0.0300(4) 0.0023(3) 0.0108(4) 0.0042(3)

loop_
_atom_type_symbol
_atom_type_description
_atom_type_scat_dispersion_real
_atom_type_scat_dispersion_imag
_atom_type_scat_source
C C 0.0033 0.0016 'International Tables Vol C Tables 4.2.6.8 and 6.1.1.4'
H H 0.0000 0.0000 'International Tables Vol C Tables 4.2.6.8 and 6.1.1.4'
O O 0.0106 0.0060 'International Tables Vol C Tables 4.2.6.8 and 6.1.1.4'
Cl Cl 0.1484 0.1585 'International Tables Vol C Tables 4.2.6.8 and 6.1.1.4'
I I -0.4742 1.8119 'International Tables Vol C Tables 4.2.6.8 and 6.1.1.4'

loop_
_geom_angle_atom_site_label_1
_geom_angle_atom_site_label_2
_geom_angle_atom_site_label_3
_geom_angle
C7 I1 C1 96.63(4)
C6 C1 C2 123.24(9)
C6 C1 I1 119.15(7)
C2 C1 I1 117.60(7)
C1 C2 C3 117.88(9)
C1 C2 H2 121.2(11)
C3 C2 H2 120.9(11)
C4 C3 C2 120.11(10)
C4 C3 H3 121.4(11)
C2 C3 H3 118.4(11)
C3 C4 C5 120.68(10)
C3 C4 H4 121.0(11)
C5 C4 H4 118.3(11)
C6 C5 C4 120.18(10)
C6 C5 H5 118.8(12)
C4 C5 H5 121.0(12)
C1 C6 C5 117.87(10)
C1 C6 H6 122.4(11)
C5 C6 H6 119.7(11)
C12 C7 C8 123.31(10)
C12 C7 I1 117.34(8)
C8 C7 I1 119.29(8)
C7 C8 C9 117.24(11)
C7 C8 H8 121.1(12)
C9 C8 H8 121.6(12)
C10 C9 C8 120.94(11)
C10 C9 H9 120.7(11)
C8 C9 H9 118.4(11)
C11 C10 C9 120.23(11)
C11 C10 H10 119.2(12)
C9 C10 H10 120.5(12)
C10 C11 C12 120.29(12)
C10 C11 H11 120.1(12)
C12 C11 H11 119.6(13)
C7 C12 C11 117.98(11)
C7 C12 H12 118.8(12)
C11 C12 H12 123.2(12)
C19 I2 C13 96.52(4)
C18 C13 C14 123.54(10)
C18 C13 I2 119.44(8)
C14 C13 I2 117.02(8)
C13 C14 C15 117.60(10)
C13 C14 H14 119.5(11)
C15 C14 H14 122.9(11)
C16 C15 C14 120.33(11)
C16 C15 H15 120.6(11)
C14 C15 H15 119.0(11)
C17 C16 C15 120.52(11)
C17 C16 H16 117.6(11)
C15 C16 H16 121.9(11)
C16 C17 C18 120.30(11)
C16 C17 H17 121.0(12)
C18 C17 H17 118.7(12)
C13 C18 C17 117.69(11)
C13 C18 H18 121.3(11)
C17 C18 H18 121.0(11)
C24 C19 C20 123.58(10)
C24 C19 I2 117.34(8)
C20 C19 I2 119.07(8)
C19 C20 C21 117.26(11)
C19 C20 H20 121.2(13)
C21 C20 H20 121.5(13)
C20 C21 C22 120.70(12)
C20 C21 H21 119.5(11)
C22 C21 H21 119.8(11)
C23 C22 C21 120.49(11)
C23 C22 H22 119.1(11)
C21 C22 H22 120.4(11)
C22 C23 C24 120.19(12)
C22 C23 H23 120.6(12)
C24 C23 H23 119.2(12)
C19 C24 C23 117.77(11)
C19 C24 H24 118.5(12)
C23 C24 H24 123.7(12)
O3 Cl1 O4 110.21(7)
O3 Cl1 O1 109.77(6)
O4 Cl1 O1 110.38(8)
O3 Cl1 O2 109.75(6)
O4 Cl1 O2 108.44(6)
O1 Cl1 O2 108.25(6)
O8 Cl2 O5 109.49(7)
O8 Cl2 O6 110.37(6)
O5 Cl2 O6 110.68(8)
O8 Cl2 O7 110.01(6)
O5 Cl2 O7 108.55(9)
O6 Cl2 O7 107.70(6)

loop_
_geom_bond_atom_site_label_1
_geom_bond_atom_site_label_2
_geom_bond_distance
I1 C7 2.0962(10)
I1 C1 2.1141(10)
C1 C6 1.3859(14)
C1 C2 1.3890(14)
C2 C3 1.3969(15)
C2 H2 0.931(12)
C3 C4 1.3868(16)
C3 H3 0.936(12)
C4 C5 1.3949(17)
C4 H4 0.952(12)
C5 C6 1.3932(16)
C5 H5 0.936(12)
C6 H6 0.951(12)
C7 C12 1.3876(15)
C7 C8 1.3878(15)
C8 C9 1.3919(17)
C8 H8 0.934(12)
C9 C10 1.3912(19)
C9 H9 0.955(12)
C10 C11 1.3852(19)
C10 H10 0.957(12)
C11 C12 1.3928(17)
C11 H11 0.944(12)
C12 H12 0.928(12)
I2 C19 2.0907(10)
I2 C13 2.1210(11)
C13 C18 1.3866(15)
C13 C14 1.3889(15)
C14 C15 1.3953(16)
C14 H14 0.930(12)
C15 C16 1.3942(18)
C15 H15 0.942(12)
C16 C17 1.3895(18)
C16 H16 0.946(12)
C17 C18 1.3972(16)
C17 H17 0.927(12)
C18 H18 0.941(12)
C19 C24 1.3849(15)
C19 C20 1.3869(16)
C20 C21 1.3887(17)
C20 H20 0.918(12)
C21 C22 1.392(2)
C21 H21 0.967(12)
C22 C23 1.3826(19)
C22 H22 0.959(12)
C23 C24 1.3944(16)
C23 H23 0.946(13)
C24 H24 0.917(12)
Cl1 O3 1.4299(9)
Cl1 O4 1.4317(10)
Cl1 O1 1.4418(10)
Cl1 O2 1.4528(9)
Cl2 O8 1.4322(9)
Cl2 O5 1.4358(11)
Cl2 O6 1.4451(9)
Cl2 O7 1.4473(11)

loop_
_geom_hbond_atom_site_label_D
_geom_hbond_atom_site_label_H
_geom_hbond_atom_site_label_A
_geom_hbond_distance_DH
_geom_hbond_distance_HA
_geom_hbond_distance_DA
_geom_hbond_angle_DHA
_geom_hbond_site_symmetry_A
C2 H2 O1 0.931(12) 2.557(17) 3.0674(14) 114.9(13) .
C2 H2 O6 0.931(12) 2.612(16) 3.2909(14) 130.3(14) 3_666
C20 H20 O3 0.918(12) 2.515(13) 3.4328(17) 178.4(18) .

loop_
_geom_torsion_atom_site_label_1
_geom_torsion_atom_site_label_2
_geom_torsion_atom_site_label_3
_geom_torsion_atom_site_label_4
_geom_torsion
C6 C1 C2 C3 0.16(16)
I1 C1 C2 C3 178.56(8)
C1 C2 C3 C4 1.74(16)
C2 C3 C4 C5 -2.06(18)
C3 C4 C5 C6 0.45(19)
C2 C1 C6 C5 -1.71(17)
I1 C1 C6 C5 179.91(9)
C4 C5 C6 C1 1.38(18)
C12 C7 C8 C9 0.13(18)
I1 C7 C8 C9 -176.94(9)
C7 C8 C9 C10 -0.50(19)
C8 C9 C10 C11 0.1(2)
C9 C10 C11 C12 0.6(2)
C8 C7 C12 C11 0.59(19)
I1 C7 C12 C11 177.71(10)
C10 C11 C12 C7 -0.9(2)
C18 C13 C14 C15 -0.72(17)
I2 C13 C14 C15 178.76(8)
C13 C14 C15 C16 -0.42(17)
C14 C15 C16 C17 0.66(18)
C15 C16 C17 C18 0.23(19)
C14 C13 C18 C17 1.58(18)
I2 C13 C18 C17 -177.89(9)
C16 C17 C18 C13 -1.30(18)
C24 C19 C20 C21 0.42(19)
I2 C19 C20 C21 178.78(10)
C19 C20 C21 C22 0.6(2)
C20 C21 C22 C23 -0.9(2)
C21 C22 C23 C24 0.2(2)
C20 C19 C24 C23 -1.10(19)
I2 C19 C24 C23 -179.48(10)
C22 C23 C24 C19 0.8(2)
